data_1512713
loop_
_publ_author_name
'Yong-Qing Huang'
'Yan-Hua Wang'
'Yue Zhao'
'Qian Zhao'
'Yang Yang'
'Wei Zhao'
'Qian Shao'

_publ_section_title
;
 Syntheses, structures and photoluminescent properties of three new
 coordination polymers based on semirigid zwitterionic ligand
;
_journal_name_full
;
Inorganica Chimica Acta
;
_journal_page_first 164
_journal_page_last 170
_journal_volume 393
_journal_year 2012
_chemical_formula_moiety 'C16 H12 N2 O8 Zn'
_chemical_formula_sum 'C16 H12 N2 O8 Zn'
_chemical_formula_weight 425.65
_space_group_IT_number 60
_symmetry_cell_setting orthorhombic
_symmetry_space_group_name_Hall '-P 2n 2ab'
_symmetry_space_group_name_H-M 'P b c n'
_atom_sites_solution_hydrogens geom
_atom_sites_solution_primary direct
_atom_sites_solution_secondary difmap
_cell_angle_alpha 90.00
_cell_angle_beta 90.00
_cell_angle_gamma 90.00
_cell_formula_units_Z 4
_cell_length_a 14.3015(18)
_cell_length_b 7.1697(9)
_cell_length_c 15.1451(19)
_cell_measurement_reflns_used 3549
_cell_measurement_temperature 296(2)
_cell_measurement_theta_max 27.49
_cell_measurement_theta_min 2.69
_cell_volume 1552.9(3)
_computing_structure_refinement 'SHELXL-97 (Sheldrick, 1997)'
_computing_structure_solution 'SHELXS-97 (Sheldrick, 1990)'
_diffrn_ambient_temperature 296(2)
_diffrn_measured_fraction_theta_full 0.996
_diffrn_measured_fraction_theta_max 0.996
_diffrn_measurement_device_type 'Bruker Smart Apec CCD'
_diffrn_measurement_method '\f and \w scan'
_diffrn_radiation_monochromator graphite
_diffrn_radiation_source 'fine-focus sealed tube'
_diffrn_radiation_type MoK\a
_diffrn_radiation_wavelength 0.71073
_diffrn_reflns_av_R_equivalents 0.0382
_diffrn_reflns_av_sigmaI/netI 0.0293
_diffrn_reflns_limit_h_max 18
_diffrn_reflns_limit_h_min -10
_diffrn_reflns_limit_k_max 8
_diffrn_reflns_limit_k_min -9
_diffrn_reflns_limit_l_max 19
_diffrn_reflns_limit_l_min -19
_diffrn_reflns_number 8931
_diffrn_reflns_theta_full 27.57
_diffrn_reflns_theta_max 27.57
_diffrn_reflns_theta_min 2.69
_exptl_absorpt_coefficient_mu 1.636
_exptl_absorpt_correction_T_max 0.7914
_exptl_absorpt_correction_T_min 0.7356
_exptl_absorpt_correction_type multi-scan
_exptl_absorpt_process_details sadabs(1997)
_exptl_crystal_colour colorless
_exptl_crystal_density_diffrn 1.821
_exptl_crystal_density_method 'not measured'
_exptl_crystal_description block
_exptl_crystal_F_000 864
_exptl_crystal_size_max 0.20
_exptl_crystal_size_mid 0.18
_exptl_crystal_size_min 0.15
_refine_diff_density_max 0.317
_refine_diff_density_min -0.315
_refine_diff_density_rms 0.085
_refine_ls_extinction_coef 0.050(2)
_refine_ls_extinction_expression Fc^*^=kFc[1+0.001xFc^2^\l^3^/sin(2\q)]^-1/4^
_refine_ls_extinction_method SHELXL
_refine_ls_goodness_of_fit_ref 1.121
_refine_ls_hydrogen_treatment constr
_refine_ls_matrix_type full
_refine_ls_number_parameters 124
_refine_ls_number_reflns 1789
_refine_ls_number_restraints 0
_refine_ls_restrained_S_all 1.121
_refine_ls_R_factor_all 0.0338
_refine_ls_R_factor_gt 0.0288
_refine_ls_shift/su_max 0.000
_refine_ls_shift/su_mean 0.000
_refine_ls_structure_factor_coef Fsqd
_refine_ls_weighting_details 'calc w=1/[\s^2^(Fo^2^)+(0.0379P)^2^+0.4618P] where P=(Fo^2^+2Fc^2^)/3'
_refine_ls_weighting_scheme calc
_refine_ls_wR_factor_gt 0.0759
_refine_ls_wR_factor_ref 0.0785
_reflns_number_gt 1533
_reflns_number_total 1789
_reflns_threshold_expression >2sigma(I)
_cod_data_source_file ICA-2013-394-164-170-1.cif
_cod_data_source_block 1
_cod_original_sg_symbol_H-M 'P bcn'
_cod_database_code 1512713

loop_
_symmetry_equiv_pos_as_xyz
'x, y, z'
'-x+1/2, -y+1/2, z+1/2'
'-x, y, -z+1/2'
'x+1/2, -y+1/2, -z'
'-x, -y, -z'
'x-1/2, y-1/2, -z-1/2'
'x, -y, z-1/2'
'-x-1/2, y-1/2, z'

loop_
_atom_site_label
_atom_site_type_symbol
_atom_site_fract_x
_atom_site_fract_y
_atom_site_fract_z
_atom_site_U_iso_or_equiv
_atom_site_adp_type
_atom_site_occupancy
_atom_site_symmetry_multiplicity
_atom_site_calc_flag
_atom_site_refinement_flags
Zn1 Zn 1.0000 -0.00410(4) 0.7500 0.02147(14) Uani 1 2 d S
O3 O 0.90406(8) 0.15617(17) 0.69424(8) 0.0281(3) Uani 1 1 d .
O4 O 0.90524(10) 0.3447(2) 0.81234(8) 0.0381(4) Uani 1 1 d .
O1 O 0.91451(9) 0.1536(2) 0.32080(8) 0.0350(3) Uani 1 1 d .
O2 O 1.02428(9) 0.2502(2) 0.41515(9) 0.0388(4) Uani 1 1 d .
N1 N 0.81589(9) 0.4075(2) 0.59099(8) 0.0231(3) Uani 1 1 d .
C4 C 0.72530(11) 0.3976(3) 0.56602(11) 0.0278(4) Uani 1 1 d .
H4A H 0.6784 0.4286 0.6060 0.033 Uiso 1 1 calc R
C5 C 0.70199(12) 0.3422(3) 0.48221(11) 0.0298(4) Uani 1 1 d .
H5A H 0.6397 0.3377 0.4647 0.036 Uiso 1 1 calc R
C6 C 0.77225(12) 0.2933(3) 0.42413(11) 0.0273(4) Uani 1 1 d .
H6A H 0.7573 0.2547 0.3672 0.033 Uiso 1 1 calc R
C2 C 0.86499(11) 0.3015(2) 0.45045(10) 0.0224(3) Uani 1 1 d .
C3 C 0.88563(11) 0.3617(2) 0.53480(11) 0.0228(3) Uani 1 1 d .
H3A H 0.9476 0.3708 0.5530 0.027 Uiso 1 1 calc R
C7 C 0.83997(13) 0.4626(3) 0.68242(11) 0.0284(4) Uani 1 1 d .
H7A H 0.7833 0.5004 0.7127 0.034 Uiso 1 1 calc R
H7B H 0.8813 0.5698 0.6803 0.034 Uiso 1 1 calc R
C8 C 0.88713(11) 0.3081(3) 0.73543(10) 0.0250(4) Uani 1 1 d .
C1 C 0.94298(12) 0.2320(2) 0.39149(10) 0.0251(4) Uani 1 1 d .

loop_
_atom_site_aniso_label
_atom_site_aniso_U_11
_atom_site_aniso_U_22
_atom_site_aniso_U_33
_atom_site_aniso_U_23
_atom_site_aniso_U_13
_atom_site_aniso_U_12
Zn1 0.02160(19) 0.0260(2) 0.01676(18) 0.000 0.00044(9) 0.000
O3 0.0291(6) 0.0253(7) 0.0299(6) -0.0007(5) -0.0070(5) 0.0026(5)
O4 0.0441(8) 0.0507(9) 0.0195(6) -0.0022(6) 0.0015(5) 0.0064(6)
O1 0.0314(7) 0.0443(8) 0.0295(6) -0.0150(6) 0.0030(5) 0.0030(6)
O2 0.0250(6) 0.0577(10) 0.0338(7) -0.0063(6) 0.0025(5) 0.0039(6)
N1 0.0269(7) 0.0227(7) 0.0198(6) 0.0004(5) 0.0036(5) 0.0041(6)
C4 0.0244(9) 0.0289(10) 0.0302(8) 0.0035(7) 0.0075(7) 0.0063(7)
C5 0.0202(8) 0.0362(11) 0.0328(8) 0.0022(8) 0.0002(7) 0.0020(7)
C6 0.0266(9) 0.0317(10) 0.0237(8) 0.0002(7) -0.0009(6) 0.0005(7)
C2 0.0234(8) 0.0235(8) 0.0202(7) 0.0010(6) 0.0016(6) 0.0014(6)
C3 0.0222(8) 0.0240(9) 0.0221(7) -0.0002(6) 0.0023(6) 0.0004(6)
C7 0.0371(10) 0.0277(9) 0.0204(8) -0.0040(7) 0.0029(7) 0.0057(7)
C8 0.0211(8) 0.0319(10) 0.0220(7) 0.0014(7) 0.0032(6) -0.0011(7)
C1 0.0278(9) 0.0257(9) 0.0220(7) 0.0003(7) 0.0040(6) 0.0022(7)

loop_
_atom_type_symbol
_atom_type_description
_atom_type_scat_dispersion_real
_atom_type_scat_dispersion_imag
_atom_type_scat_source
C C 0.0033 0.0016 'International Tables Vol C Tables 4.2.6.8 and 6.1.1.4'
H H 0.0000 0.0000 'International Tables Vol C Tables 4.2.6.8 and 6.1.1.4'
N N 0.0061 0.0033 'International Tables Vol C Tables 4.2.6.8 and 6.1.1.4'
O O 0.0106 0.0060 'International Tables Vol C Tables 4.2.6.8 and 6.1.1.4'
Zn Zn 0.2839 1.4301 'International Tables Vol C Tables 4.2.6.8 and 6.1.1.4'

loop_
_geom_angle_atom_site_label_1
_geom_angle_atom_site_label_2
_geom_angle_atom_site_label_3
_geom_angle
_geom_angle_site_symmetry_1
_geom_angle_site_symmetry_3
O1 Zn1 O1 113.22(9) 5_756 7_556
O1 Zn1 O3 96.85(6) 5_756 3_756
O1 Zn1 O3 121.32(6) 7_556 3_756
O1 Zn1 O3 121.32(6) 5_756 .
O1 Zn1 O3 96.85(6) 7_556 .
O3 Zn1 O3 109.01(7) 3_756 .
C8 O3 Zn1 114.70(10) . .
C1 O1 Zn1 120.27(11) . 5_756
C4 N1 C3 121.23(14) . .
C4 N1 C7 119.91(14) . .
C3 N1 C7 118.81(14) . .
N1 C4 C5 120.49(15) . .
N1 C4 H4A 119.8 . .
C5 C4 H4A 119.8 . .
C4 C5 C6 119.09(16) . .
C4 C5 H5A 120.5 . .
C6 C5 H5A 120.5 . .
C5 C6 C2 120.16(15) . .
C5 C6 H6A 119.9 . .
C2 C6 H6A 119.9 . .
C3 C2 C6 118.95(14) . .
C3 C2 C1 119.44(14) . .
C6 C2 C1 121.45(14) . .
N1 C3 C2 120.05(14) . .
N1 C3 H3A 120.0 . .
C2 C3 H3A 120.0 . .
N1 C7 C8 113.65(14) . .
N1 C7 H7A 108.8 . .
C8 C7 H7A 108.8 . .
N1 C7 H7B 108.8 . .
C8 C7 H7B 108.8 . .
H7A C7 H7B 107.7 . .
O4 C8 O3 127.45(17) . .
O4 C8 C7 116.07(16) . .
O3 C8 C7 116.47(14) . .
O2 C1 O1 126.57(15) . .
O2 C1 C2 119.51(15) . .
O1 C1 C2 113.89(14) . .

loop_
_geom_bond_atom_site_label_1
_geom_bond_atom_site_label_2
_geom_bond_distance
_geom_bond_site_symmetry_2
Zn1 O1 1.9478(13) 5_756
Zn1 O1 1.9478(13) 7_556
Zn1 O3 1.9789(12) 3_756
Zn1 O3 1.9789(12) .
O3 C8 1.278(2) .
O4 C8 1.2217(19) .
O1 C1 1.276(2) .
O1 Zn1 1.9478(13) 5_756
O2 C1 1.224(2) .
N1 C4 1.351(2) .
N1 C3 1.3516(19) .
N1 C7 1.481(2) .
C4 C5 1.371(2) .
C4 H4A 0.9300 .
C5 C6 1.381(2) .
C5 H5A 0.9300 .
C6 C2 1.386(2) .
C6 H6A 0.9300 .
C2 C3 1.380(2) .
C2 C1 1.513(2) .
C3 H3A 0.9300 .
C7 C8 1.525(2) .
C7 H7A 0.9700 .
C7 H7B 0.9700 .
